data_4065312
loop_
_publ_author_name
'Ouli\'e, Pascal'
'Nebra, Noel'
'Ladeira, Sonia'
'Martin-Vaca, Blanca'
'Bourissou, Didier'

_publ_section_title
;
 The 2-Indenylidene Chloropalladate {PdCl[Ind(Ph2P&#x2550;S)2]}(nBu4N): A
 Versatile Pincer Complex with &#x201C;Innocent&#x201D; and
 &#x201C;Noninnocent&#x201D; Behavior
;
_journal_issue 23
_journal_name_full Organometallics
_journal_page_first 6416
_journal_paper_doi 10.1021/om200706q
_journal_volume 30
_journal_year 2011
_chemical_compound_source 'synthesis as described'
_chemical_formula_moiety 'C60.50 H73 Cl2 N P2 Pd S2'
_chemical_formula_sum 'C60.5 H73 Cl2 N P2 Pd S2'
_chemical_formula_weight 1117.58
_chemical_name_systematic
;
 ?
;
_space_group_IT_number 14
_symmetry_cell_setting monoclinic
_symmetry_Int_Tables_number 14
_symmetry_space_group_name_Hall '-P 2ybc'
_symmetry_space_group_name_H-M 'P 1 21/c 1'
_atom_sites_solution_hydrogens geom
_atom_sites_solution_primary direct
_atom_sites_solution_secondary difmap
_cell_angle_alpha 90
_cell_angle_beta 98.765(2)
_cell_angle_gamma 90
_cell_formula_units_Z 4
_cell_length_a 22.9077(9)
_cell_length_b 14.8401(6)
_cell_length_c 17.2440(7)
_cell_measurement_reflns_used 9907
_cell_measurement_temperature 193(2)
_cell_measurement_theta_max 25.91
_cell_measurement_theta_min 2.11
_cell_measurement_wavelength 0.71073
_cell_volume 5793.7(4)
_computing_cell_refinement 'Bruker SMART'
_computing_data_collection 'Bruker SMART'
_computing_data_reduction 'Bruker SAINT'
_computing_molecular_graphics 'Ortep-3 for Windows (Farrugia, 1997)'
_computing_publication_material 'WinGX publication routines (Farrugia, 1999)'
_computing_structure_refinement 'SHELXL-97 (Sheldrick, 1997)'
_computing_structure_solution 'SIR92 (Giacovazzo et al, 1993)'
_diffrn_ambient_temperature 193(2)
_diffrn_measured_fraction_theta_full 0.979
_diffrn_measured_fraction_theta_max 0.979
_diffrn_measurement_device_type 'CCD area detector'
_diffrn_measurement_method 'phi and omega scans'
_diffrn_radiation_monochromator graphite
_diffrn_radiation_probe x-ray
_diffrn_radiation_source 'fine-focus sealed tube'
_diffrn_radiation_type MoK\a
_diffrn_radiation_wavelength 0.71073
_diffrn_reflns_av_R_equivalents 0.0711
_diffrn_reflns_av_unetI/netI 0.0697
_diffrn_reflns_limit_h_max 27
_diffrn_reflns_limit_h_min -28
_diffrn_reflns_limit_k_max 17
_diffrn_reflns_limit_k_min -18
_diffrn_reflns_limit_l_max 21
_diffrn_reflns_limit_l_min -21
_diffrn_reflns_number 53459
_diffrn_reflns_theta_full 26.37
_diffrn_reflns_theta_max 26.37
_diffrn_reflns_theta_min 5.12
_exptl_absorpt_coefficient_mu 0.577
_exptl_absorpt_correction_T_max 0.983
_exptl_absorpt_correction_T_min 0.730
_exptl_absorpt_correction_type multi-scan
_exptl_absorpt_process_details 'SADABS (Bruker-AXS)'
_exptl_crystal_colour yellow
_exptl_crystal_density_diffrn 1.281
_exptl_crystal_density_method 'not measured'
_exptl_crystal_description plate
_exptl_crystal_F_000 2340
_exptl_crystal_size_max 0.56
_exptl_crystal_size_mid 0.48
_exptl_crystal_size_min 0.03
_refine_diff_density_max 2.307
_refine_diff_density_min -0.784
_refine_diff_density_rms 0.098
_refine_ls_extinction_method none
_refine_ls_goodness_of_fit_ref 1.054
_refine_ls_hydrogen_treatment constr
_refine_ls_matrix_type full
_refine_ls_number_parameters 647
_refine_ls_number_reflns 11599
_refine_ls_number_restraints 48
_refine_ls_restrained_S_all 1.058
_refine_ls_R_factor_all 0.1076
_refine_ls_R_factor_gt 0.0553
_refine_ls_shift/su_max 0.001
_refine_ls_shift/su_mean 0
_refine_ls_structure_factor_coef Fsqd
_refine_ls_weighting_details 'calc w=1/[\s^2^(Fo^2^)+(0.0685P)^2^+14.4700P] where P=(Fo^2^+2Fc^2^)/3'
_refine_ls_weighting_scheme calc
_refine_ls_wR_factor_gt 0.1328
_refine_ls_wR_factor_ref 0.1678
_reflns_number_gt 7507
_reflns_number_total 11599
_reflns_threshold_expression >2sigma(I)
_cod_data_source_file om200706q_si_002.cif
_cod_data_source_block 8
_cod_original_sg_symbol_H-M 'P 21/c'
_cod_original_formula_sum 'C60.50 H73 Cl2 N P2 Pd S2'
_cod_database_code 4065312

loop_
_symmetry_equiv_pos_as_xyz
'x, y, z'
'-x, y+1/2, -z+1/2'
'-x, -y, -z'
'x, -y-1/2, z-1/2'

loop_
_atom_site_label
_atom_site_type_symbol
_atom_site_fract_x
_atom_site_fract_y
_atom_site_fract_z
_atom_site_U_iso_or_equiv
_atom_site_adp_type
_atom_site_occupancy
_atom_site_symmetry_multiplicity
_atom_site_calc_flag
_atom_site_refinement_flags
_atom_site_disorder_assembly
_atom_site_disorder_group
Pd1 Pd 0.218386(16) 0.42321(2) 0.14129(2) 0.02689(12) Uani 1 1 d . . .
S1 S 0.14016(6) 0.38201(8) 0.20573(8) 0.0353(3) Uani 1 1 d . . .
S2 S 0.29418(6) 0.47077(8) 0.07638(8) 0.0340(3) Uani 1 1 d . . .
P1 P 0.09263(5) 0.49857(9) 0.19869(7) 0.0292(3) Uani 1 1 d . . .
P2 P 0.27746(5) 0.60518(8) 0.06553(7) 0.0274(3) Uani 1 1 d . . .
N1 N 0.2503(2) 0.2707(3) 0.4097(2) 0.0423(11) Uani 1 1 d . . .
C39 C 0.3920(5) -0.0052(6) 0.1828(6) 0.096(3) Uani 1 1 d . . .
H39 H 0.4155 -0.0582 0.1879 0.115 Uiso 1 1 calc R . .
C4 C 0.1303(2) 0.6764(3) 0.1517(3) 0.0297(11) Uani 1 1 d . . .
C6 C 0.1897(2) 0.7967(3) 0.1044(3) 0.0343(12) Uani 1 1 d . . .
H6 H 0.2224 0.816 0.0807 0.041 Uiso 1 1 calc R . .
C5 C 0.1797(2) 0.7046(3) 0.1154(3) 0.0281(10) Uani 1 1 d . . .
C21 C -0.0087(2) 0.5451(4) 0.0953(3) 0.0361(12) Uani 1 1 d . . .
H21 H 0.0089 0.6028 0.0932 0.043 Uiso 1 1 calc R . .
C16 C 0.0201(2) 0.4780(3) 0.1423(3) 0.0325(11) Uani 1 1 d . . .
C33 C 0.2275(3) 0.6832(4) -0.0766(3) 0.0423(13) Uani 1 1 d . . .
H33 H 0.1961 0.7014 -0.05 0.051 Uiso 1 1 calc R . .
C10 C 0.0787(2) 0.5352(3) 0.2947(3) 0.0328(11) Uani 1 1 d . . .
C3 C 0.1341(2) 0.5789(3) 0.1589(3) 0.0261(10) Uani 1 1 d . . .
C22 C 0.3390(2) 0.6656(3) 0.1212(3) 0.0328(11) Uani 1 1 d . . .
C28 C 0.2755(2) 0.6373(4) -0.0362(3) 0.0361(12) Uani 1 1 d . . .
C1 C 0.2126(2) 0.6241(3) 0.1013(3) 0.0264(10) Uani 1 1 d . . .
C23 C 0.3475(3) 0.6539(5) 0.2017(4) 0.0561(17) Uani 1 1 d . . .
H23 H 0.3199 0.6193 0.2251 0.067 Uiso 1 1 calc R . .
C7 C 0.1512(3) 0.8589(4) 0.1287(3) 0.0458(14) Uani 1 1 d . . .
H7 H 0.1577 0.9214 0.1214 0.055 Uiso 1 1 calc R . .
C43 C 0.2654(3) 0.3583(4) 0.3704(3) 0.0446(14) Uani 1 1 d . . .
H43A H 0.2965 0.3454 0.3379 0.054 Uiso 1 1 calc R . .
H43B H 0.2299 0.3787 0.3346 0.054 Uiso 1 1 calc R . .
C17 C -0.0065(3) 0.3945(4) 0.1456(4) 0.0516(16) Uani 1 1 d . . .
H17 H 0.0127 0.3485 0.1783 0.062 Uiso 1 1 calc R . .
C36 C 0.3232(3) 0.1505(4) 0.1702(3) 0.0458(14) Uani 1 1 d . . .
C44 C 0.2864(3) 0.4349(4) 0.4264(4) 0.0596(18) Uani 1 1 d . . .
H44A H 0.3223 0.416 0.4622 0.072 Uiso 1 1 calc R . .
H44B H 0.2554 0.4496 0.4586 0.072 Uiso 1 1 calc R . .
C47 C 0.3054(3) 0.2296(4) 0.4564(3) 0.0505(15) Uani 1 1 d . . .
H47A H 0.325 0.2763 0.4923 0.061 Uiso 1 1 calc R . .
H47B H 0.293 0.1806 0.4893 0.061 Uiso 1 1 calc R . .
C35 C 0.2886(3) 0.2310(4) 0.1650(3) 0.0413(13) Uani 1 1 d . . .
C15 C 0.0251(3) 0.5214(5) 0.3209(3) 0.0534(16) Uani 1 1 d . . .
H15 H -0.0059 0.491 0.2884 0.064 Uiso 1 1 calc R . .
C9 C 0.0920(2) 0.7416(4) 0.1744(3) 0.0396(13) Uani 1 1 d . . .
H9 H 0.0584 0.724 0.197 0.048 Uiso 1 1 calc R . .
C13 C 0.0618(3) 0.5954(5) 0.4416(4) 0.0620(18) Uani 1 1 d . . .
H13 H 0.0558 0.6166 0.4918 0.074 Uiso 1 1 calc R . .
C55 C 0.2076(3) 0.2878(4) 0.4676(3) 0.0508(15) Uani 1 1 d . . .
H55A H 0.2274 0.327 0.5101 0.061 Uiso 1 1 calc R . .
H55B H 0.1992 0.2296 0.4917 0.061 Uiso 1 1 calc R . .
C53 C 0.1836(3) 0.0563(4) 0.3006(4) 0.0609(18) Uani 1 1 d . . .
H53A H 0.2178 0.0455 0.273 0.073 Uiso 1 1 calc R . .
H53B H 0.1715 -0.0025 0.3201 0.073 Uiso 1 1 calc R . .
C45 C 0.3002(3) 0.5183(4) 0.3803(4) 0.0553(16) Uani 1 1 d . . .
H45A H 0.3336 0.5047 0.352 0.066 Uiso 1 1 calc R . .
H45B H 0.2654 0.5329 0.3407 0.066 Uiso 1 1 calc R . .
C27 C 0.3781(3) 0.7190(4) 0.0890(4) 0.0491(15) Uani 1 1 d . . .
H27 H 0.3722 0.7306 0.0342 0.059 Uiso 1 1 calc R . .
C8 C 0.1037(3) 0.8318(4) 0.1635(3) 0.0463(14) Uani 1 1 d . . .
H8 H 0.0784 0.876 0.1803 0.056 Uiso 1 1 calc R . .
C20 C -0.0637(2) 0.5275(5) 0.0511(3) 0.0477(15) Uani 1 1 d . . .
H20 H -0.0831 0.5731 0.0181 0.057 Uiso 1 1 calc R . .
C29 C 0.3210(3) 0.6105(5) -0.0764(4) 0.0534(16) Uani 1 1 d . . .
H29 H 0.354 0.5785 -0.0498 0.064 Uiso 1 1 calc R . .
C50 C 0.4486(5) 0.1138(9) 0.4243(9) 0.148(5) Uani 1 1 d . . .
H50A H 0.4621 0.1535 0.3852 0.223 Uiso 1 1 calc R . .
H50B H 0.4301 0.06 0.3982 0.223 Uiso 1 1 calc R . .
H50C H 0.4825 0.0958 0.463 0.223 Uiso 1 1 calc R . .
C11 C 0.1234(3) 0.5778(4) 0.3433(3) 0.0504(15) Uani 1 1 d . . .
H11 H 0.1606 0.5865 0.3264 0.06 Uiso 1 1 calc R . .
C30 C 0.3180(4) 0.6308(5) -0.1549(4) 0.069(2) Uani 1 1 d . . .
H30 H 0.3493 0.6131 -0.182 0.083 Uiso 1 1 calc R . .
C51 C 0.2234(3) 0.2086(4) 0.3443(3) 0.0458(14) Uani 1 1 d . . .
H51A H 0.2528 0.1985 0.3088 0.055 Uiso 1 1 calc R . .
H51B H 0.1892 0.2397 0.3137 0.055 Uiso 1 1 calc R . .
C56 C 0.1491(3) 0.3313(6) 0.4331(4) 0.075(2) Uani 1 1 d . . .
H56A H 0.1274 0.2904 0.3934 0.09 Uiso 1 1 calc R . .
H56B H 0.157 0.3881 0.4065 0.09 Uiso 1 1 calc R . .
C32 C 0.2251(3) 0.7027(5) -0.1554(4) 0.0580(18) Uani 1 1 d . . .
H32 H 0.1923 0.7344 -0.1828 0.07 Uiso 1 1 calc R . .
C19 C -0.0898(3) 0.4457(5) 0.0548(4) 0.0553(17) Uani 1 1 d . . .
H19 H -0.1277 0.4351 0.0255 0.066 Uiso 1 1 calc R . .
C31 C 0.2705(4) 0.6761(5) -0.1942(4) 0.067(2) Uani 1 1 d . . .
H31 H 0.2688 0.6893 -0.2484 0.081 Uiso 1 1 calc R . .
C2 C 0.1848(2) 0.5481(3) 0.1299(3) 0.0265(10) Uani 1 1 d . . .
C14 C 0.0165(3) 0.5516(6) 0.3939(4) 0.068(2) Uani 1 1 d . . .
H14 H -0.0204 0.5424 0.4115 0.082 Uiso 1 1 calc R . .
C18 C -0.0613(3) 0.3777(5) 0.1011(4) 0.066(2) Uani 1 1 d . . .
H18 H -0.0791 0.3201 0.1024 0.08 Uiso 1 1 calc R . .
C52 C 0.2027(3) 0.1171(4) 0.3698(4) 0.0599(18) Uani 1 1 d . . .
H52A H 0.2353 0.088 0.4054 0.072 Uiso 1 1 calc R . .
H52B H 0.1693 0.1258 0.3992 0.072 Uiso 1 1 calc R . .
C26 C 0.4269(3) 0.7563(5) 0.1374(5) 0.066(2) Uani 1 1 d . . .
H26 H 0.4544 0.792 0.1149 0.08 Uiso 1 1 calc R . .
C25 C 0.4352(3) 0.7419(5) 0.2161(4) 0.0605(18) Uani 1 1 d . . .
H25 H 0.4687 0.7667 0.2485 0.073 Uiso 1 1 calc R . .
C49 C 0.4052(4) 0.1620(7) 0.4643(6) 0.094(3) Uani 1 1 d . . .
H49A H 0.4245 0.2157 0.4909 0.113 Uiso 1 1 calc R . .
H49B H 0.3933 0.1221 0.5052 0.113 Uiso 1 1 calc R . .
C34 C 0.2591(2) 0.2989(3) 0.1576(3) 0.0339(11) Uani 1 1 d . . .
C54 C 0.1336(4) 0.0935(5) 0.2432(5) 0.079(2) Uani 1 1 d . . .
H54A H 0.1009 0.1098 0.271 0.118 Uiso 1 1 calc R . .
H54B H 0.1203 0.0478 0.2034 0.118 Uiso 1 1 calc R . .
H54C H 0.147 0.1471 0.2178 0.118 Uiso 1 1 calc R . .
C46 C 0.3157(4) 0.5999(5) 0.4329(5) 0.082(2) Uani 1 1 d . . .
H46A H 0.3463 0.5832 0.4767 0.123 Uiso 1 1 calc R . .
H46B H 0.2804 0.6206 0.4535 0.123 Uiso 1 1 calc R . .
H46C H 0.3304 0.6484 0.4025 0.123 Uiso 1 1 calc R . .
C38 C 0.3330(5) -0.0112(4) 0.1572(4) 0.072(2) Uani 1 1 d . . .
H38 H 0.3156 -0.0678 0.1421 0.086 Uiso 1 1 calc R . .
C37 C 0.2985(4) 0.0658(4) 0.1531(4) 0.0615(18) Uani 1 1 d . . .
H37 H 0.257 0.0606 0.1383 0.074 Uiso 1 1 calc R . .
C41 C 0.3845(4) 0.1536(5) 0.1939(6) 0.086(3) Uani 1 1 d . . .
H41 H 0.4033 0.2102 0.2049 0.103 Uiso 1 1 calc R . .
C12 C 0.1147(3) 0.6082(5) 0.4167(4) 0.0621(18) Uani 1 1 d . . .
H12 H 0.1457 0.638 0.4497 0.075 Uiso 1 1 calc R . .
C48 C 0.3498(3) 0.1922(6) 0.4101(5) 0.078(2) Uani 1 1 d . . .
H48A H 0.3604 0.2388 0.3736 0.093 Uiso 1 1 calc R . .
H48B H 0.3325 0.1404 0.3785 0.093 Uiso 1 1 calc R . .
C24 C 0.3953(3) 0.6917(5) 0.2483(4) 0.071(2) Uani 1 1 d . . .
H24 H 0.4005 0.6827 0.3035 0.085 Uiso 1 1 calc R . .
C40 C 0.4175(5) 0.0769(7) 0.2013(8) 0.119(4) Uani 1 1 d . . .
H40 H 0.4587 0.0805 0.2195 0.143 Uiso 1 1 calc R . .
C58 C 0.0864(5) 0.2734(8) 0.5252(8) 0.132(4) Uani 1 1 d U . .
H58A H 0.0713 0.2876 0.574 0.198 Uiso 1 1 calc R . .
H58B H 0.117 0.2268 0.5355 0.198 Uiso 1 1 calc R . .
H58C H 0.054 0.2513 0.4861 0.198 Uiso 1 1 calc R . .
C57 C 0.1107(4) 0.3514(7) 0.4967(6) 0.094(3) Uani 1 1 d . . .
H57A H 0.135 0.3828 0.5409 0.113 Uiso 1 1 calc R . .
H57B H 0.0783 0.3924 0.4748 0.113 Uiso 1 1 calc R . .
C42 C 0.4079(4) 0.4204(7) 0.2222(7) 0.109(3) Uani 1 1 d . A 1
H42A H 0.3866 0.4784 0.2229 0.131 Uiso 1 1 calc R A 1
H42B H 0.3793 0.3745 0.1982 0.131 Uiso 1 1 calc R A 1
Cl1 Cl 0.43365(11) 0.3903(2) 0.31299(18) 0.1180(10) Uani 1 1 d . A 1
Cl2 Cl 0.46487(16) 0.4320(3) 0.1643(2) 0.1625(16) Uani 1 1 d . A 1
C59 C 0.4795(12) -0.1400(15) -0.038(2) 0.143(8) Uani 0.5 1 d PDU B -1
H59A H 0.494 -0.1922 -0.0058 0.214 Uiso 0.5 1 calc PR B -1
H59B H 0.4797 -0.1536 -0.0933 0.214 Uiso 0.5 1 calc PR B -1
H59C H 0.4391 -0.126 -0.0295 0.214 Uiso 0.5 1 calc PR B -1
C60 C 0.5175(11) -0.0627(11) -0.0151(17) 0.125(6) Uani 0.5 1 d PDU B -1
H60A H 0.5503 -0.0788 0.0268 0.15 Uiso 0.5 1 calc PR B -1
H60B H 0.534 -0.038 -0.0605 0.15 Uiso 0.5 1 calc PR B -1
C61 C 0.4776(10) 0.0006(11) 0.0130(15) 0.117(5) Uani 0.5 1 d PDU B -1
H61A H 0.4419 0.0118 -0.0259 0.14 Uiso 0.5 1 calc PR B -1
H61B H 0.4662 -0.0179 0.0637 0.14 Uiso 0.5 1 calc PR B -1
C62 C 0.5174(9) 0.0752(10) 0.0207(13) 0.109(5) Uani 0.5 1 d PDU B -1
H62A H 0.5529 0.06 0.0587 0.13 Uiso 0.5 1 calc PR B -1
H62B H 0.5301 0.0879 -0.0305 0.13 Uiso 0.5 1 calc PR B -1
C63 C 0.4918(11) 0.1474(14) 0.0450(14) 0.131(7) Uani 0.5 1 d PDU B -1
H63A H 0.4762 0.1331 0.0934 0.196 Uiso 0.5 1 calc PR B -1
H63B H 0.4595 0.1665 0.0045 0.196 Uiso 0.5 1 calc PR B -1
H63C H 0.5209 0.196 0.0552 0.196 Uiso 0.5 1 calc PR B -1

loop_
_atom_site_aniso_label
_atom_site_aniso_U_11
_atom_site_aniso_U_22
_atom_site_aniso_U_33
_atom_site_aniso_U_23
_atom_site_aniso_U_13
_atom_site_aniso_U_12
Pd1 0.0300(2) 0.02603(19) 0.02341(19) 0.00083(15) 0.00013(13) 0.00162(16)
S1 0.0363(7) 0.0309(6) 0.0392(7) 0.0084(5) 0.0075(6) -0.0008(5)
S2 0.0339(7) 0.0299(6) 0.0392(7) -0.0031(5) 0.0092(5) 0.0031(5)
P1 0.0263(6) 0.0356(7) 0.0245(6) 0.0009(5) 0.0007(5) -0.0019(5)
P2 0.0272(6) 0.0294(6) 0.0247(6) -0.0007(5) 0.0015(5) -0.0010(5)
N1 0.053(3) 0.046(3) 0.026(2) 0.0098(19) 0.001(2) -0.005(2)
C39 0.138(9) 0.058(5) 0.094(7) 0.011(5) 0.028(6) 0.053(6)
C4 0.027(3) 0.035(3) 0.025(2) -0.0018(19) -0.0006(19) 0.002(2)
C6 0.043(3) 0.034(3) 0.025(3) 0.005(2) 0.001(2) -0.001(2)
C5 0.029(3) 0.034(3) 0.019(2) -0.0023(18) -0.0017(19) 0.002(2)
C21 0.033(3) 0.044(3) 0.031(3) 0.002(2) 0.002(2) 0.001(2)
C16 0.030(3) 0.046(3) 0.020(2) -0.003(2) 0.002(2) -0.004(2)
C33 0.044(3) 0.045(3) 0.035(3) 0.004(2) -0.003(2) -0.010(3)
C10 0.034(3) 0.040(3) 0.025(3) 0.000(2) 0.005(2) -0.001(2)
C3 0.024(2) 0.029(2) 0.025(2) 0.0007(19) 0.0029(18) -0.0014(19)
C22 0.028(3) 0.033(3) 0.037(3) -0.006(2) 0.003(2) -0.002(2)
C28 0.041(3) 0.044(3) 0.024(3) -0.001(2) 0.006(2) -0.007(2)
C1 0.027(2) 0.026(2) 0.024(2) 0.0037(18) -0.0015(19) -0.0002(19)
C23 0.055(4) 0.073(4) 0.039(3) -0.004(3) 0.002(3) -0.023(3)
C7 0.062(4) 0.027(3) 0.046(3) 0.001(2) 0.003(3) 0.005(3)
C43 0.060(4) 0.043(3) 0.030(3) 0.009(2) 0.006(3) -0.004(3)
C17 0.044(3) 0.057(4) 0.049(4) 0.006(3) -0.009(3) -0.013(3)
C36 0.071(4) 0.036(3) 0.030(3) -0.001(2) 0.008(3) 0.011(3)
C44 0.085(5) 0.051(4) 0.040(3) 0.009(3) -0.001(3) -0.011(3)
C47 0.057(4) 0.051(4) 0.041(3) 0.014(3) -0.002(3) -0.001(3)
C35 0.059(4) 0.038(3) 0.027(3) 0.005(2) 0.008(2) 0.001(3)
C15 0.046(4) 0.081(5) 0.032(3) -0.011(3) 0.000(3) -0.009(3)
C9 0.039(3) 0.045(3) 0.034(3) 0.002(2) 0.005(2) 0.010(2)
C13 0.084(5) 0.076(5) 0.028(3) -0.008(3) 0.015(3) 0.004(4)
C55 0.064(4) 0.062(4) 0.027(3) 0.009(3) 0.011(3) -0.008(3)
C53 0.069(5) 0.046(4) 0.069(5) 0.003(3) 0.016(4) -0.003(3)
C45 0.066(4) 0.046(4) 0.055(4) 0.007(3) 0.015(3) -0.005(3)
C27 0.047(3) 0.053(4) 0.044(3) 0.006(3) -0.002(3) -0.014(3)
C8 0.055(4) 0.039(3) 0.045(3) -0.002(2) 0.010(3) 0.016(3)
C20 0.035(3) 0.074(4) 0.033(3) 0.003(3) 0.002(2) 0.004(3)
C29 0.049(4) 0.068(4) 0.044(4) 0.002(3) 0.011(3) 0.006(3)
C50 0.092(8) 0.152(11) 0.214(15) 0.065(10) 0.064(9) 0.038(7)
C11 0.047(3) 0.065(4) 0.039(3) -0.012(3) 0.007(3) -0.019(3)
C30 0.083(5) 0.096(6) 0.033(4) -0.001(3) 0.025(3) 0.004(4)
C51 0.058(4) 0.046(3) 0.032(3) 0.007(2) 0.002(3) -0.009(3)
C56 0.068(5) 0.108(6) 0.053(4) 0.017(4) 0.020(4) 0.008(4)
C32 0.064(4) 0.069(4) 0.034(3) 0.008(3) -0.016(3) -0.009(3)
C19 0.034(3) 0.086(5) 0.042(3) -0.004(3) -0.006(3) -0.013(3)
C31 0.096(6) 0.080(5) 0.025(3) 0.005(3) 0.004(4) -0.022(4)
C2 0.025(2) 0.032(2) 0.019(2) -0.0013(18) -0.0055(18) 0.0027(19)
C14 0.057(4) 0.110(6) 0.040(4) -0.008(4) 0.017(3) -0.001(4)
C18 0.053(4) 0.067(4) 0.073(5) 0.000(4) -0.008(4) -0.029(4)
C52 0.080(5) 0.054(4) 0.043(4) 0.010(3) 0.001(3) -0.020(3)
C26 0.052(4) 0.057(4) 0.089(6) -0.003(4) 0.007(4) -0.019(3)
C25 0.048(4) 0.062(4) 0.065(5) -0.018(3) -0.010(3) -0.008(3)
C49 0.068(5) 0.105(7) 0.110(7) 0.039(6) 0.020(5) 0.016(5)
C34 0.043(3) 0.032(3) 0.028(3) 0.000(2) 0.009(2) -0.002(2)
C54 0.082(6) 0.071(5) 0.076(5) -0.024(4) -0.009(4) -0.007(4)
C46 0.107(7) 0.051(4) 0.090(6) -0.003(4) 0.020(5) -0.005(4)
C38 0.127(8) 0.036(4) 0.055(4) 0.005(3) 0.024(5) 0.011(4)
C37 0.091(5) 0.043(4) 0.049(4) 0.006(3) 0.007(4) -0.001(3)
C41 0.065(5) 0.057(4) 0.129(8) -0.017(5) -0.005(5) 0.017(4)
C12 0.078(5) 0.066(4) 0.040(4) -0.011(3) 0.003(3) -0.022(4)
C48 0.070(5) 0.075(5) 0.089(6) 0.026(4) 0.017(4) 0.015(4)
C24 0.069(5) 0.097(6) 0.041(4) -0.012(4) -0.010(3) -0.025(4)
C40 0.088(7) 0.080(7) 0.182(12) -0.002(7) 0.003(7) 0.039(6)
C58 0.132(4) 0.132(4) 0.133(4) 0.0003(10) 0.0210(12) 0.0004(10)
C57 0.103(7) 0.109(7) 0.081(6) 0.018(5) 0.049(5) 0.013(6)
C42 0.092(7) 0.092(7) 0.138(10) 0.030(6) 0.001(6) 0.000(5)
Cl1 0.0813(16) 0.151(2) 0.114(2) -0.0071(18) -0.0103(14) 0.0430(16)
Cl2 0.135(3) 0.234(4) 0.102(2) 0.049(2) -0.032(2) -0.048(3)
C59 0.142(8) 0.143(8) 0.143(8) 0.0004(10) 0.0220(16) 0.0003(10)
C60 0.123(11) 0.160(12) 0.095(9) 0.019(11) 0.026(9) -0.002(10)
C61 0.115(11) 0.151(12) 0.087(9) 0.032(10) 0.022(8) -0.007(10)
C62 0.107(11) 0.151(12) 0.070(9) 0.040(10) 0.021(9) -0.019(11)
C63 0.144(17) 0.147(12) 0.099(14) 0.078(11) 0.010(13) 0.020(12)

loop_
_atom_type_symbol
_atom_type_description
_atom_type_scat_dispersion_real
_atom_type_scat_dispersion_imag
_atom_type_scat_source
C C 0.0033 0.0016 'International Tables Vol C Tables 4.2.6.8 and 6.1.1.4'
H H 0 0 'International Tables Vol C Tables 4.2.6.8 and 6.1.1.4'
N N 0.0061 0.0033 'International Tables Vol C Tables 4.2.6.8 and 6.1.1.4'
P P 0.1023 0.0942 'International Tables Vol C Tables 4.2.6.8 and 6.1.1.4'
S S 0.1246 0.1234 'International Tables Vol C Tables 4.2.6.8 and 6.1.1.4'
Pd Pd -0.9988 1.0072 'International Tables Vol C Tables 4.2.6.8 and 6.1.1.4'
Cl Cl 0.1484 0.1585 'International Tables Vol C Tables 4.2.6.8 and 6.1.1.4'

loop_
_geom_angle_atom_site_label_1
_geom_angle_atom_site_label_2
_geom_angle_atom_site_label_3
_geom_angle
C2 Pd1 C34 175.49(19)
C2 Pd1 S2 88.61(14)
C34 Pd1 S2 88.95(15)
C2 Pd1 S1 88.73(15)
C34 Pd1 S1 93.71(15)
S2 Pd1 S1 177.33(5)
P1 S1 Pd1 101.04(6)
P2 S2 Pd1 101.47(6)
C3 P1 C10 109.8(2)
C3 P1 C16 114.6(2)
C10 P1 C16 105.4(2)
C3 P1 S1 106.72(17)
C10 P1 S1 111.45(17)
C16 P1 S1 109.01(18)
C1 P2 C28 114.3(2)
C1 P2 C22 112.0(2)
C28 P2 C22 106.5(2)
C1 P2 S2 106.76(17)
C28 P2 S2 108.85(18)
C22 P2 S2 108.37(17)
C51 N1 C47 111.3(5)
C51 N1 C55 111.1(4)
C47 N1 C55 106.4(4)
C51 N1 C43 106.3(4)
C47 N1 C43 110.6(4)
C55 N1 C43 111.1(5)
C38 C39 C40 120.2(8)
C38 C39 H39 119.9
C40 C39 H39 119.9
C9 C4 C5 119.3(5)
C9 C4 C3 134.1(5)
C5 C4 C3 106.6(4)
C7 C6 C5 118.9(5)
C7 C6 H6 120.5
C5 C6 H6 120.5
C6 C5 C4 119.9(4)
C6 C5 C1 132.7(5)
C4 C5 C1 107.3(4)
C16 C21 C20 119.7(5)
C16 C21 H21 120.2
C20 C21 H21 120.2
C21 C16 C17 119.6(5)
C21 C16 P1 120.5(4)
C17 C16 P1 120.0(4)
C32 C33 C28 120.4(6)
C32 C33 H33 119.8
C28 C33 H33 119.8
C11 C10 C15 118.9(5)
C11 C10 P1 118.4(4)
C15 C10 P1 122.7(4)
C2 C3 C4 109.6(4)
C2 C3 P1 116.7(4)
C4 C3 P1 133.6(4)
C27 C22 C23 118.5(5)
C27 C22 P2 124.9(4)
C23 C22 P2 116.5(4)
C33 C28 C29 119.0(5)
C33 C28 P2 121.0(4)
C29 C28 P2 119.8(4)
C2 C1 C5 108.9(4)
C2 C1 P2 117.0(3)
C5 C1 P2 134.0(4)
C24 C23 C22 120.8(6)
C24 C23 H23 119.6
C22 C23 H23 119.6
C8 C7 C6 121.1(5)
C8 C7 H7 119.4
C6 C7 H7 119.4
C44 C43 N1 115.1(5)
C44 C43 H43A 108.5
N1 C43 H43A 108.5
C44 C43 H43B 108.5
N1 C43 H43B 108.5
H43A C43 H43B 107.5
C16 C17 C18 120.2(6)
C16 C17 H17 119.9
C18 C17 H17 119.9
C37 C36 C41 116.6(6)
C37 C36 C35 122.6(6)
C41 C36 C35 120.8(6)
C43 C44 C45 110.2(5)
C43 C44 H44A 109.6
C45 C44 H44A 109.6
C43 C44 H44B 109.6
C45 C44 H44B 109.6
H44A C44 H44B 108.1
C48 C47 N1 116.4(5)
C48 C47 H47A 108.2
N1 C47 H47A 108.2
C48 C47 H47B 108.2
N1 C47 H47B 108.2
H47A C47 H47B 107.3
C34 C35 C36 177.6(5)
C14 C15 C10 120.4(6)
C14 C15 H15 119.8
C10 C15 H15 119.8
C8 C9 C4 119.2(5)
C8 C9 H9 120.4
C4 C9 H9 120.4
C12 C13 C14 120.0(6)
C12 C13 H13 120
C14 C13 H13 120
N1 C55 C56 115.4(5)
N1 C55 H55A 108.4
C56 C55 H55A 108.4
N1 C55 H55B 108.4
C56 C55 H55B 108.4
H55A C55 H55B 107.5
C54 C53 C52 113.7(6)
C54 C53 H53A 108.8
C52 C53 H53A 108.8
C54 C53 H53B 108.8
C52 C53 H53B 108.8
H53A C53 H53B 107.7
C46 C45 C44 112.4(6)
C46 C45 H45A 109.1
C44 C45 H45A 109.1
C46 C45 H45B 109.1
C44 C45 H45B 109.1
H45A C45 H45B 107.8
C22 C27 C26 119.8(6)
C22 C27 H27 120.1
C26 C27 H27 120.1
C7 C8 C9 121.5(5)
C7 C8 H8 119.2
C9 C8 H8 119.2
C19 C20 C21 120.6(6)
C19 C20 H20 119.7
C21 C20 H20 119.7
C30 C29 C28 119.8(6)
C30 C29 H29 120.1
C28 C29 H29 120.1
C49 C50 H50A 109.5
C49 C50 H50B 109.5
H50A C50 H50B 109.5
C49 C50 H50C 109.5
H50A C50 H50C 109.5
H50B C50 H50C 109.5
C10 C11 C12 120.5(6)
C10 C11 H11 119.7
C12 C11 H11 119.7
C31 C30 C29 120.7(7)
C31 C30 H30 119.7
C29 C30 H30 119.7
N1 C51 C52 115.9(5)
N1 C51 H51A 108.3
C52 C51 H51A 108.3
N1 C51 H51B 108.3
C52 C51 H51B 108.3
H51A C51 H51B 107.4
C55 C56 C57 111.7(6)
C55 C56 H56A 109.3
C57 C56 H56A 109.3
C55 C56 H56B 109.3
C57 C56 H56B 109.3
H56A C56 H56B 107.9
C31 C32 C33 119.9(6)
C31 C32 H32 120.1
C33 C32 H32 120.1
C20 C19 C18 120.4(5)
C20 C19 H19 119.8
C18 C19 H19 119.8
C30 C31 C32 120.2(6)
C30 C31 H31 119.9
C32 C31 H31 119.9
C3 C2 C1 107.7(4)
C3 C2 Pd1 126.1(4)
C1 C2 Pd1 125.6(4)
C15 C14 C13 119.9(7)
C15 C14 H14 120.1
C13 C14 H14 120.1
C19 C18 C17 119.6(6)
C19 C18 H18 120.2
C17 C18 H18 120.2
C53 C52 C51 111.8(5)
C53 C52 H52A 109.3
C51 C52 H52A 109.3
C53 C52 H52B 109.3
C51 C52 H52B 109.3
H52A C52 H52B 107.9
C25 C26 C27 120.7(7)
C25 C26 H26 119.7
C27 C26 H26 119.7
C26 C25 C24 119.5(6)
C26 C25 H25 120.2
C24 C25 H25 120.2
C50 C49 C48 114.4(9)
C50 C49 H49A 108.7
C48 C49 H49A 108.7
C50 C49 H49B 108.7
C48 C49 H49B 108.7
H49A C49 H49B 107.6
C35 C34 Pd1 172.5(5)
C53 C54 H54A 109.5
C53 C54 H54B 109.5
H54A C54 H54B 109.5
C53 C54 H54C 109.5
H54A C54 H54C 109.5
H54B C54 H54C 109.5
C45 C46 H46A 109.5
C45 C46 H46B 109.5
H46A C46 H46B 109.5
C45 C46 H46C 109.5
H46A C46 H46C 109.5
H46B C46 H46C 109.5
C39 C38 C37 119.6(7)
C39 C38 H38 120.2
C37 C38 H38 120.2
C38 C37 C36 121.6(7)
C38 C37 H37 119.2
C36 C37 H37 119.2
C40 C41 C36 121.1(8)
C40 C41 H41 119.4
C36 C41 H41 119.4
C13 C12 C11 120.2(6)
C13 C12 H12 119.9
C11 C12 H12 119.9
C47 C48 C49 110.6(7)
C47 C48 H48A 109.5
C49 C48 H48A 109.5
C47 C48 H48B 109.5
C49 C48 H48B 109.5
H48A C48 H48B 108.1
C25 C24 C23 120.6(7)
C25 C24 H24 119.7
C23 C24 H24 119.7
C41 C40 C39 120.7(9)
C41 C40 H40 119.7
C39 C40 H40 119.7
C57 C58 H58A 109.5
C57 C58 H58B 109.5
H58A C58 H58B 109.5
C57 C58 H58C 109.5
H58A C58 H58C 109.5
H58B C58 H58C 109.5
C58 C57 C56 113.0(9)
C58 C57 H57A 109
C56 C57 H57A 109
C58 C57 H57B 109
C56 C57 H57B 109
H57A C57 H57B 107.8
Cl1 C42 Cl2 112.0(6)
Cl1 C42 H42A 109.2
Cl2 C42 H42A 109.2
Cl1 C42 H42B 109.2
Cl2 C42 H42B 109.2
H42A C42 H42B 107.9
C61 C60 C59 102.6(17)
C61 C60 H60A 111.2
C59 C60 H60A 111.2
C61 C60 H60B 111.2
C59 C60 H60B 111.2
H60A C60 H60B 109.2
C62 C61 C60 96.2(13)
C62 C61 H61A 112.5
C60 C61 H61A 112.5
C62 C61 H61B 112.5
C60 C61 H61B 112.5
H61A C61 H61B 110
C63 C62 C61 110.6(19)
C63 C62 H62A 109.5
C61 C62 H62A 109.5
C63 C62 H62B 109.5
C61 C62 H62B 109.5
H62A C62 H62B 108.1

loop_
_geom_bond_atom_site_label_1
_geom_bond_atom_site_label_2
_geom_bond_distance
Pd1 C2 2.005(5)
Pd1 C34 2.068(5)
Pd1 S2 2.3147(14)
Pd1 S1 2.3296(14)
S1 P1 2.0377(18)
S2 P2 2.0344(17)
P1 C3 1.730(5)
P1 C10 1.817(5)
P1 C16 1.819(5)
P2 C1 1.716(5)
P2 C28 1.812(5)
P2 C22 1.817(5)
N1 C51 1.513(7)
N1 C47 1.518(7)
N1 C55 1.522(8)
N1 C43 1.529(7)
C39 C38 1.358(12)
C39 C40 1.369(13)
C39 H39 0.95
C4 C9 1.400(7)
C4 C5 1.437(7)
C4 C3 1.455(6)
C6 C7 1.385(8)
C6 C5 1.403(7)
C6 H6 0.95
C5 C1 1.453(6)
C21 C16 1.386(7)
C21 C20 1.393(7)
C21 H21 0.95
C16 C17 1.386(8)
C33 C32 1.382(8)
C33 C28 1.389(7)
C33 H33 0.95
C10 C11 1.374(7)
C10 C15 1.387(8)
C3 C2 1.409(7)
C22 C27 1.375(8)
C22 C23 1.383(8)
C28 C29 1.394(8)
C1 C2 1.420(7)
C23 C24 1.376(8)
C23 H23 0.95
C7 C8 1.382(8)
C7 H7 0.95
C43 C44 1.522(8)
C43 H43A 0.99
C43 H43B 0.99
C17 C18 1.390(8)
C17 H17 0.95
C36 C37 1.392(8)
C36 C41 1.401(9)
C36 C35 1.430(8)
C44 C45 1.529(8)
C44 H44A 0.99
C44 H44B 0.99
C47 C48 1.494(10)
C47 H47A 0.99
C47 H47B 0.99
C35 C34 1.208(7)
C15 C14 1.378(9)
C15 H15 0.95
C9 C8 1.383(8)
C9 H9 0.95
C13 C12 1.359(10)
C13 C14 1.382(10)
C13 H13 0.95
C55 C56 1.524(9)
C55 H55A 0.99
C55 H55B 0.99
C53 C54 1.500(10)
C53 C52 1.506(9)
C53 H53A 0.99
C53 H53B 0.99
C45 C46 1.523(9)
C45 H45A 0.99
C45 H45B 0.99
C27 C26 1.403(8)
C27 H27 0.95
C8 H8 0.95
C20 C19 1.359(9)
C20 H20 0.95
C29 C30 1.377(9)
C29 H29 0.95
C50 C49 1.479(14)
C50 H50A 0.98
C50 H50B 0.98
C50 H50C 0.98
C11 C12 1.387(9)
C11 H11 0.95
C30 C31 1.369(10)
C30 H30 0.95
C51 C52 1.525(8)
C51 H51A 0.99
C51 H51B 0.99
C56 C57 1.536(10)
C56 H56A 0.99
C56 H56B 0.99
C32 C31 1.375(10)
C32 H32 0.95
C19 C18 1.386(9)
C19 H19 0.95
C31 H31 0.95
C14 H14 0.95
C18 H18 0.95
C52 H52A 0.99
C52 H52B 0.99
C26 C25 1.358(10)
C26 H26 0.95
C25 C24 1.363(10)
C25 H25 0.95
C49 C48 1.523(11)
C49 H49A 0.99
C49 H49B 0.99
C54 H54A 0.98
C54 H54B 0.98
C54 H54C 0.98
C46 H46A 0.98
C46 H46B 0.98
C46 H46C 0.98
C38 C37 1.384(10)
C38 H38 0.95
C37 H37 0.95
C41 C40 1.363(11)
C41 H41 0.95
C12 H12 0.95
C48 H48A 0.99
C48 H48B 0.99
C24 H24 0.95
C40 H40 0.95
C58 C57 1.406(13)
C58 H58A 0.98
C58 H58B 0.98
C58 H58C 0.98
C57 H57A 0.99
C57 H57B 0.99
C42 Cl1 1.649(11)
C42 Cl2 1.768(11)
C42 H42A 0.99
C42 H42B 0.99
C59 C60 1.457(9)
C59 H59A 0.98
C59 H59B 0.98
C59 H59C 0.98
C60 C61 1.444(17)
C60 H60A 0.99
C60 H60B 0.99
C61 C62 1.427(17)
C61 H61A 0.99
C61 H61B 0.99
C62 C63 1.319(17)
C62 H62A 0.99
C62 H62B 0.99
C63 H63A 0.98
C63 H63B 0.98
C63 H63C 0.98
